data_7719373
loop_
_publ_author_name
'Chleb&#xed;k, Richard'
'Kert&#xe9;sz, Erik'
'Erben, Milan'
'R&#x16f;&#x17e;i&#x10d;ka, Ale&#x161;'
'Jambor, Roman'
'Benk&#x151;, Zolt&#xe1;n'
'Dost&#xe1;l, Libor'

_publ_section_title
;
 Remarkable coordination variability of the P,C,P-pincer ligand in
 organotin(IV) compounds - a promising outlook for other p-block elements.
;
_journal_issue 40
_journal_name_full 'Dalton transactions (Cambridge, England : 2003)'
_journal_page_first 15093
_journal_page_last 15106
_journal_paper_doi 10.1039/d5dt01873k
_journal_volume 54
_journal_year 2025
_chemical_formula_moiety 'C28 H44 Cl2 O2 P2 Sn'
_chemical_formula_sum 'C28 H44 Cl2 O2 P2 Sn'
_chemical_formula_weight 664.16
_space_group_crystal_system orthorhombic
_space_group_IT_number 19
_space_group_name_Hall 'P 2ac 2ab'
_space_group_name_H-M_alt 'P 21 21 21'
_atom_sites_solution_hydrogens geom
_audit_creation_method 'APEX4 v2022.10-0'
_audit_update_record
;
2025-07-02 deposited with the CCDC.	2025-09-05 downloaded from the CCDC.
;
_cell_angle_alpha 90
_cell_angle_beta 90
_cell_angle_gamma 90
_cell_formula_units_Z 4
_cell_length_a 8.3280(2)
_cell_length_b 9.5740(2)
_cell_length_c 40.2650(10)
_cell_measurement_reflns_used 58955
_cell_measurement_temperature 150(2)
_cell_measurement_theta_max 28
_cell_measurement_theta_min 1
_cell_volume 3210.42(13)
_computing_cell_refinement 'APEX4 v2022.10-0 (Bruker AXS)'
_computing_data_collection 'Bruker Instrument Service vV6.2.3'
_computing_data_reduction 'SAINT V8.37A (Bruker AXS Inc., 2015)'
_computing_molecular_graphics 'Platon (Spek, 2009)'
_computing_publication_material 'Platon (Spek, 2009)'
_computing_structure_refinement 'SHELXL-2019/1 (Sheldrick, 2019)'
_computing_structure_solution 'XT, VERSION 2014/5'
_diffrn_ambient_temperature 150(2)
_diffrn_detector_area_resol_mean 10.4167
_diffrn_measured_fraction_theta_full 0.979
_diffrn_measured_fraction_theta_max 0.984
_diffrn_measurement_device_type 'Bruker D8 - Venture'
_diffrn_measurement_method '\f and \w scans to fill the Ewald sphere'
_diffrn_radiation_type MoK\a
_diffrn_radiation_wavelength 0.71073
_diffrn_reflns_av_R_equivalents 0.0373
_diffrn_reflns_av_unetI/netI 0.0239
_diffrn_reflns_Laue_measured_fraction_full 0.979
_diffrn_reflns_Laue_measured_fraction_max 0.984
_diffrn_reflns_limit_h_max 11
_diffrn_reflns_limit_h_min -11
_diffrn_reflns_limit_k_max 12
_diffrn_reflns_limit_k_min -12
_diffrn_reflns_limit_l_max 53
_diffrn_reflns_limit_l_min -53
_diffrn_reflns_number 58731
_diffrn_reflns_point_group_measured_fraction_full 0.980
_diffrn_reflns_point_group_measured_fraction_max 0.985
_diffrn_reflns_theta_full 25.242
_diffrn_reflns_theta_max 28.316
_diffrn_reflns_theta_min 2.613
_diffrn_source 'sealed X-ray tube'
_exptl_absorpt_coefficient_mu 1.084
_exptl_absorpt_correction_T_max 0.7415
_exptl_absorpt_correction_T_min 0.4367
_exptl_absorpt_correction_type multi-scan
_exptl_absorpt_process_details
;
SADABS-2016/2 - Bruker AXS area detector
scaling and absorption correction
Reference: Krause, L., Herbst-Irmer, R., Sheldrick G.M. & Stalke D.,
 J. Appl. Cryst. 48 (2015) 3-10.
;
_exptl_crystal_colour colourless
_exptl_crystal_density_diffrn 1.374
_exptl_crystal_description block
_exptl_crystal_F_000 1368
_exptl_crystal_size_max 0.293
_exptl_crystal_size_mid 0.229
_exptl_crystal_size_min 0.224
_refine_diff_density_max 0.433
_refine_diff_density_min -0.373
_refine_diff_density_rms 0.048
_refine_ls_abs_structure_details
;
 Refined as an inversion twin.
;
_refine_ls_abs_structure_Flack 0.284(13)
_refine_ls_extinction_method none
_refine_ls_goodness_of_fit_ref 1.120
_refine_ls_hydrogen_treatment constr
_refine_ls_matrix_type full
_refine_ls_number_parameters 337
_refine_ls_number_reflns 7861
_refine_ls_number_restraints 283
_refine_ls_restrained_S_all 1.109
_refine_ls_R_factor_all 0.0181
_refine_ls_R_factor_gt 0.0181
_refine_ls_shift/su_max 0.001
_refine_ls_shift/su_mean 0.000
_refine_ls_structure_factor_coef Fsqd
_refine_ls_weighting_details 'w=1/[\s^2^(Fo^2^)+1.5403P] where P=(Fo^2^+2Fc^2^)/3'
_refine_ls_weighting_scheme calc
_refine_ls_wR_factor_gt 0.0443
_refine_ls_wR_factor_ref 0.0443
_reflns_Friedel_coverage 0.764
_reflns_Friedel_fraction_full 0.983
_reflns_Friedel_fraction_max 0.986
_reflns_number_gt 7841
_reflns_number_total 7861
_reflns_threshold_expression 'I > 2\s(I)'
_cod_data_source_file d5dt01873k2.cif
_cod_data_source_block 2
_cod_depositor_comments 'Adding full bibliography for 7719373--7719382.cif.'
_cod_database_code 7719373
_shelx_shelxl_version_number 2019/1
_shelx_space_group_comment
;
The symmetry employed for this shelxl refinement is uniquely defined
by the following loop, which should always be used as a source of
symmetry information in preference to the above space-group names.
They are only intended as comments.
;
_shelx_estimated_absorpt_t_min 0.742
_shelx_estimated_absorpt_t_max 0.793
_exptl_absorpt_special_details
;
The ratio of minimum to maximum
apparent transmission was 0.589
;

loop_
_space_group_symop_operation_xyz
'x, y, z'
'-x+1/2, -y, z+1/2'
'-x, y+1/2, -z+1/2'
'x+1/2, -y+1/2, -z'

loop_
_atom_site_label
_atom_site_type_symbol
_atom_site_fract_x
_atom_site_fract_y
_atom_site_fract_z
_atom_site_U_iso_or_equiv
_atom_site_adp_type
_atom_site_occupancy
_atom_site_site_symmetry_order
_atom_site_calc_flag
_atom_site_refinement_flags_posn
_atom_site_refinement_flags_adp
_atom_site_refinement_flags_occupancy
_atom_site_disorder_assembly
_atom_site_disorder_group
Sn1 Sn 0.57939(2) 0.43506(2) 0.38748(2) 0.01807(4) Uani 0.9786(4) 1 d . . P A 1
Cl1 Cl 0.83730(8) 0.38080(8) 0.40709(2) 0.03538(18) Uani 0.9815(18) 1 d . . P A 1
Sn1A Sn 0.5774(9) 0.2866(6) 0.38755(17) 0.01807(4) Uani 0.0214(4) 1 d . . P A 2
Cl1A Cl 0.546(4) 0.499(5) 0.3588(9) 0.03538(18) Uani 0.0185(18) 1 d . . P A 2
Cl2 Cl 0.50620(9) 0.24384(6) 0.35460(2) 0.03184(14) Uani 1 1 d . . . . .
P1 P 0.34512(8) 0.88839(7) 0.40783(2) 0.02435(12) Uani 1 1 d . . . . .
P2 P 0.88832(7) 0.46592(6) 0.28801(2) 0.02007(12) Uani 1 1 d . . . . .
O1 O 0.4212(2) 0.73630(16) 0.39272(4) 0.0279(4) Uani 1 1 d . . . . .
O2 O 0.7724(2) 0.48468(17) 0.32250(4) 0.0220(3) Uani 1 1 d . . . . .
C1 C 0.6010(3) 0.6147(2) 0.35752(5) 0.0192(4) Uani 1 1 d . . . . .
C9 C 0.3304(5) 0.7498(4) 0.47203(8) 0.0462(8) Uani 1 1 d . . . . .
H9A H 0.384359 0.741441 0.493565 0.069 Uiso 1 1 calc R U . . .
H9B H 0.341529 0.661932 0.459745 0.069 Uiso 1 1 calc R U . . .
H9C H 0.216257 0.769895 0.475535 0.069 Uiso 1 1 calc R U . . .
C10 C 0.3701(4) 1.0079(4) 0.46915(8) 0.0420(7) Uani 1 1 d . . . . .
H10A H 0.413282 1.006901 0.491789 0.063 Uiso 1 1 calc R U . . .
H10B H 0.253585 1.022134 0.469981 0.063 Uiso 1 1 calc R U . . .
H10C H 0.419851 1.084081 0.456560 0.063 Uiso 1 1 calc R U . . .
C11 C 0.1270(3) 0.8531(3) 0.40143(7) 0.0311(6) Uani 1 1 d . . . . .
C12 C 0.1085(5) 0.8644(4) 0.36337(8) 0.0494(9) Uani 1 1 d . . . . .
H12A H -0.005698 0.861979 0.357529 0.074 Uiso 1 1 calc R U . . .
H12B H 0.163889 0.786023 0.352713 0.074 Uiso 1 1 calc R U . . .
H12C H 0.155572 0.952547 0.355701 0.074 Uiso 1 1 calc R U . . .
C13 C 0.0625(4) 0.7107(4) 0.41182(9) 0.0472(7) Uani 1 1 d . . . . .
H13A H -0.046385 0.698526 0.403036 0.071 Uiso 1 1 calc R U . . .
H13B H 0.059892 0.704756 0.436116 0.071 Uiso 1 1 calc R U . . .
H13C H 0.132354 0.637149 0.403000 0.071 Uiso 1 1 calc R U . . .
C14 C 0.0322(4) 0.9712(4) 0.41743(10) 0.0532(9) Uani 1 1 d . . . . .
H14A H -0.078979 0.968742 0.409454 0.080 Uiso 1 1 calc R U . . .
H14B H 0.080964 1.060992 0.411501 0.080 Uiso 1 1 calc R U . . .
H14C H 0.033464 0.960045 0.441618 0.080 Uiso 1 1 calc R U . . .
C15 C 1.0523(3) 0.3623(3) 0.30755(6) 0.0262(5) Uani 1 1 d . . . . .
C16 C 1.1648(3) 0.3134(3) 0.27956(7) 0.0336(6) Uani 1 1 d . . . . .
H16A H 1.265094 0.278337 0.289183 0.050 Uiso 1 1 calc R U . . .
H16B H 1.188335 0.392071 0.264764 0.050 Uiso 1 1 calc R U . . .
H16C H 1.112661 0.238685 0.266894 0.050 Uiso 1 1 calc R U . . .
C17 C 1.0054(4) 0.2388(3) 0.32932(7) 0.0380(7) Uani 1 1 d . . . . .
H17A H 1.098345 0.209047 0.342441 0.057 Uiso 1 1 calc R U . . .
H17B H 0.969323 0.161398 0.315254 0.057 Uiso 1 1 calc R U . . .
H17C H 0.918162 0.266635 0.344263 0.057 Uiso 1 1 calc R U . . .
C18 C 1.1411(4) 0.4712(3) 0.32877(8) 0.0400(7) Uani 1 1 d . . . . .
H18A H 1.237081 0.428644 0.338551 0.060 Uiso 1 1 calc R U . . .
H18B H 1.070008 0.504108 0.346526 0.060 Uiso 1 1 calc R U . . .
H18C H 1.172655 0.550295 0.314772 0.060 Uiso 1 1 calc R U . . .
C19 C 0.7552(3) 0.3544(3) 0.26160(6) 0.0267(5) Uani 1 1 d . . . . .
C20 C 0.8276(4) 0.3560(4) 0.22648(7) 0.0371(6) Uani 1 1 d . . . . .
H20A H 0.756255 0.305785 0.211242 0.056 Uiso 1 1 calc R U . . .
H20B H 0.932925 0.310318 0.226839 0.056 Uiso 1 1 calc R U . . .
H20C H 0.839812 0.452752 0.218978 0.056 Uiso 1 1 calc R U . . .
C21 C 0.7260(4) 0.2045(3) 0.27236(8) 0.0414(7) Uani 1 1 d . . . . .
H21A H 0.643645 0.162484 0.258133 0.062 Uiso 1 1 calc R U . . .
H21B H 0.689563 0.203145 0.295496 0.062 Uiso 1 1 calc R U . . .
H21C H 0.825992 0.151176 0.270381 0.062 Uiso 1 1 calc R U . . .
C22 C 0.5945(3) 0.4334(4) 0.26074(8) 0.0449(7) Uani 1 1 d . . . . .
H22A H 0.524827 0.392342 0.243721 0.067 Uiso 1 1 calc R U . . .
H22B H 0.614029 0.531906 0.255470 0.067 Uiso 1 1 calc R U . . .
H22C H 0.542090 0.426396 0.282468 0.067 Uiso 1 1 calc R U . . .
C23 C 0.4417(3) 0.4063(2) 0.43106(5) 0.0220(4) Uani 1 1 d . . . . .
C24 C 0.5177(3) 0.4061(3) 0.46191(6) 0.0262(5) Uani 1 1 d . . . . .
H24 H 0.630124 0.421669 0.463291 0.031 Uiso 1 1 calc R U . . .
C25 C 0.4288(4) 0.3831(3) 0.49074(6) 0.0274(5) Uani 1 1 d . . . . .
H25 H 0.481163 0.382258 0.511701 0.033 Uiso 1 1 calc R U . . .
C26 C 0.2649(3) 0.3616(3) 0.48895(6) 0.0274(5) Uani 1 1 d . . . . .
H26 H 0.204603 0.347314 0.508682 0.033 Uiso 1 1 calc R U . . .
C27 C 0.1884(3) 0.3608(3) 0.45831(6) 0.0277(5) Uani 1 1 d . . . . .
H27 H 0.075744 0.346221 0.457123 0.033 Uiso 1 1 calc R U . . .
C28 C 0.2767(3) 0.3814(3) 0.42928(6) 0.0252(5) Uani 1 1 d . . . . .
H28 H 0.224601 0.378426 0.408298 0.030 Uiso 1 1 calc R U . . .
C2 C 0.5237(3) 0.7400(2) 0.36576(6) 0.0225(4) Uani 1 1 d . . . . .
C3 C 0.5496(4) 0.8602(3) 0.34714(6) 0.0301(6) Uani 1 1 d . . . . .
H3 H 0.497194 0.945069 0.352798 0.036 Uiso 1 1 calc R U . . .
C4 C 0.6529(4) 0.8543(3) 0.32021(6) 0.0290(5) Uani 1 1 d . . . . .
H4 H 0.672142 0.936599 0.307651 0.035 Uiso 1 1 calc R U . . .
C5 C 0.7290(3) 0.7314(3) 0.31112(6) 0.0263(5) Uani 1 1 d . . . . .
H5 H 0.798525 0.729255 0.292420 0.032 Uiso 1 1 calc R U . . .
C6 C 0.7023(3) 0.6110(2) 0.32971(6) 0.0195(4) Uani 1 1 d . . . . .
C7 C 0.4067(3) 0.8683(3) 0.45214(6) 0.0290(5) Uani 1 1 d . . . . .
C8 C 0.5889(4) 0.8496(5) 0.45066(9) 0.0533(9) Uani 1 1 d . . . . .
H8A H 0.633835 0.857825 0.473070 0.080 Uiso 1 1 calc R U . . .
H8B H 0.635499 0.921881 0.436361 0.080 Uiso 1 1 calc R U . . .
H8C H 0.614239 0.757215 0.441591 0.080 Uiso 1 1 calc R U . . .

loop_
_atom_site_aniso_label
_atom_site_aniso_U_11
_atom_site_aniso_U_22
_atom_site_aniso_U_33
_atom_site_aniso_U_23
_atom_site_aniso_U_13
_atom_site_aniso_U_12
Sn1 0.02007(7) 0.01646(7) 0.01768(7) 0.00305(6) 0.00140(6) 0.00044(6)
Cl1 0.0208(3) 0.0550(4) 0.0304(3) 0.0081(3) -0.0015(2) 0.0057(3)
Sn1A 0.02007(7) 0.01646(7) 0.01768(7) 0.00305(6) 0.00140(6) 0.00044(6)
Cl1A 0.0208(3) 0.0550(4) 0.0304(3) 0.0081(3) -0.0015(2) 0.0057(3)
Cl2 0.0417(3) 0.0211(3) 0.0327(3) -0.0040(2) 0.0047(3) -0.0055(2)
P1 0.0303(3) 0.0196(3) 0.0232(3) -0.0007(2) 0.0070(2) 0.0050(2)
P2 0.0199(3) 0.0205(3) 0.0198(3) -0.0004(2) 0.00455(19) 0.00135(19)
O1 0.0373(9) 0.0192(7) 0.0272(8) 0.0014(6) 0.0165(8) 0.0058(7)
O2 0.0272(8) 0.0179(7) 0.0207(8) 0.0009(6) 0.0086(6) 0.0038(6)
C1 0.0232(11) 0.0166(9) 0.0179(9) 0.0025(7) 0.0034(8) 0.0008(8)
C9 0.073(2) 0.0385(16) 0.0265(14) 0.0065(12) -0.0023(14) -0.0040(16)
C10 0.0488(18) 0.0385(15) 0.0388(16) -0.0152(13) -0.0058(13) 0.0034(13)
C11 0.0290(13) 0.0307(13) 0.0337(13) -0.0065(10) -0.0028(10) 0.0056(10)
C12 0.061(2) 0.0495(19) 0.0380(16) -0.0059(13) -0.0166(15) 0.0096(17)
C13 0.0403(17) 0.0454(16) 0.0558(19) 0.0001(14) -0.0042(15) -0.0092(14)
C14 0.0335(15) 0.055(2) 0.071(2) -0.0282(18) -0.0028(14) 0.0151(13)
C15 0.0239(12) 0.0274(12) 0.0274(12) -0.0032(9) 0.0005(9) 0.0059(9)
C16 0.0263(13) 0.0393(15) 0.0352(14) -0.0052(12) 0.0050(11) 0.0079(11)
C17 0.0481(17) 0.0336(14) 0.0325(14) 0.0070(11) 0.0044(12) 0.0165(13)
C18 0.0381(15) 0.0405(16) 0.0412(16) -0.0126(12) -0.0119(12) 0.0058(12)
C19 0.0229(11) 0.0323(13) 0.0250(12) -0.0057(10) 0.0016(9) -0.0001(10)
C20 0.0397(15) 0.0484(18) 0.0233(13) -0.0057(11) 0.0023(11) 0.0017(13)
C21 0.0474(17) 0.0343(15) 0.0425(16) -0.0081(13) 0.0019(13) -0.0138(13)
C22 0.0254(12) 0.0607(18) 0.0487(16) -0.0183(15) -0.0081(11) 0.0082(16)
C23 0.0259(11) 0.0205(11) 0.0196(10) 0.0042(8) 0.0023(8) 0.0005(8)
C24 0.0252(11) 0.0294(13) 0.0240(11) 0.0033(9) -0.0011(9) -0.0020(9)
C25 0.0343(12) 0.0305(11) 0.0176(10) 0.0016(8) -0.0012(10) 0.0013(11)
C26 0.0332(13) 0.0281(12) 0.0209(11) 0.0030(9) 0.0077(9) 0.0024(10)
C27 0.0227(11) 0.0317(13) 0.0287(12) 0.0050(10) 0.0041(9) 0.0006(10)
C28 0.0244(11) 0.0293(12) 0.0219(11) 0.0040(9) 0.0015(9) -0.0009(9)
C2 0.0273(11) 0.0201(10) 0.0200(10) -0.0005(8) 0.0062(8) 0.0023(9)
C3 0.0445(16) 0.0169(11) 0.0291(12) 0.0027(9) 0.0133(11) 0.0066(10)
C4 0.0412(14) 0.0196(11) 0.0263(12) 0.0055(9) 0.0108(11) 0.0023(10)
C5 0.0329(13) 0.0225(11) 0.0236(11) 0.0044(9) 0.0090(9) 0.0020(10)
C6 0.0227(10) 0.0167(9) 0.0190(10) 0.0010(8) 0.0031(8) 0.0012(8)
C7 0.0310(12) 0.0286(12) 0.0272(11) -0.0036(9) -0.0002(10) 0.0048(11)
C8 0.0343(15) 0.076(2) 0.0492(18) -0.0069(17) -0.0055(15) 0.0133(18)

loop_
_atom_type_symbol
_atom_type_description
_atom_type_scat_dispersion_real
_atom_type_scat_dispersion_imag
_atom_type_scat_source
C C 0.0033 0.0016 'International Tables Vol C Tables 4.2.6.8 and 6.1.1.4'
H H 0.0000 0.0000 'International Tables Vol C Tables 4.2.6.8 and 6.1.1.4'
Cl Cl 0.1484 0.1585 'International Tables Vol C Tables 4.2.6.8 and 6.1.1.4'
O O 0.0106 0.0060 'International Tables Vol C Tables 4.2.6.8 and 6.1.1.4'
P P 0.1023 0.0942 'International Tables Vol C Tables 4.2.6.8 and 6.1.1.4'
Sn Sn -0.6537 1.4246 'International Tables Vol C Tables 4.2.6.8 and 6.1.1.4'

loop_
_geom_angle_atom_site_label_1
_geom_angle_atom_site_label_2
_geom_angle_atom_site_label_3
_geom_angle
_geom_angle_site_symmetry_1
_geom_angle_site_symmetry_3
_geom_angle_publ_flag
C1 Sn1 C23 128.85(8) . . ?
C1 Sn1 Cl2 109.68(6) . . ?
C23 Sn1 Cl2 103.08(6) . . ?
C1 Sn1 Cl1 107.16(7) . . ?
C23 Sn1 Cl1 100.86(7) . . ?
Cl2 Sn1 Cl1 104.81(3) . . ?
Cl2 Sn1A Cl1A 76.1(10) . . ?
Cl2 Sn1A C23 126.2(4) . . ?
Cl1A Sn1A C23 83.8(9) . . ?
C1 Cl1A C6 41.5(12) . . ?
C1 Cl1A Sn1A 141(2) . . ?
C6 Cl1A Sn1A 131.2(16) . . ?
C1 Cl1A Cl2 164(2) . . ?
C6 Cl1A Cl2 124.0(17) . . ?
Sn1A Cl1A Cl2 36.3(7) . . ?
Sn1A Cl2 Cl1A 67.6(8) . . ?
O1 P1 C11 99.11(12) . . ?
O1 P1 C7 98.69(10) . . ?
C11 P1 C7 112.40(13) . . ?
O2 P2 C15 97.34(10) . . ?
O2 P2 C19 100.84(10) . . ?
C15 P2 C19 111.76(12) . . ?
C2 O1 P1 119.32(14) . . ?
C6 O2 P2 120.44(14) . . ?
Cl1A C1 C2 127.0(16) . . ?
Cl1A C1 C6 104.1(17) . . ?
C2 C1 C6 119.2(2) . . ?
C2 C1 Sn1 121.55(16) . . ?
C6 C1 Sn1 119.16(16) . . ?
C14 C11 C13 111.4(3) . . ?
C14 C11 C12 108.4(3) . . ?
C13 C11 C12 107.5(3) . . ?
C14 C11 P1 108.2(2) . . ?
C13 C11 P1 117.9(2) . . ?
C12 C11 P1 102.8(2) . . ?
C17 C15 C18 109.3(2) . . ?
C17 C15 C16 110.0(2) . . ?
C18 C15 C16 108.7(2) . . ?
C17 C15 P2 117.91(19) . . ?
C18 C15 P2 103.05(18) . . ?
C16 C15 P2 107.41(18) . . ?
C21 C19 C20 109.5(2) . . ?
C21 C19 C22 109.4(3) . . ?
C20 C19 C22 108.4(2) . . ?
C21 C19 P2 118.2(2) . . ?
C20 C19 P2 106.55(19) . . ?
C22 C19 P2 104.36(18) . . ?
C24 C23 C28 119.5(2) . . ?
C24 C23 Sn1 119.57(18) . . ?
C28 C23 Sn1 120.89(17) . . ?
C24 C23 Sn1A 116.1(2) . . ?
C28 C23 Sn1A 110.3(2) . . ?
C25 C24 C23 120.1(2) . . ?
C26 C25 C24 120.3(2) . . ?
C25 C26 C27 120.0(2) . . ?
C26 C27 C28 120.1(2) . . ?
C27 C28 C23 120.0(2) . . ?
O1 C2 C3 122.7(2) . . ?
O1 C2 C1 116.6(2) . . ?
C3 C2 C1 120.6(2) . . ?
C4 C3 C2 119.0(2) . . ?
C5 C4 C3 121.7(2) . . ?
C4 C5 C6 119.2(2) . . ?
O2 C6 C5 123.2(2) . . ?
O2 C6 C1 116.54(19) . . ?
C5 C6 C1 120.3(2) . . ?
O2 C6 Cl1A 86.1(12) . . ?
C5 C6 Cl1A 147.1(11) . . ?
C1 C6 Cl1A 34.4(12) . . ?
C9 C7 C8 110.3(3) . . ?
C9 C7 C10 109.3(2) . . ?
C8 C7 C10 108.5(3) . . ?
C9 C7 P1 117.6(2) . . ?
C8 C7 P1 104.3(2) . . ?
C10 C7 P1 106.39(19) . . ?

loop_
_geom_bond_atom_site_label_1
_geom_bond_atom_site_label_2
_geom_bond_distance
_geom_bond_site_symmetry_2
_geom_bond_publ_flag
Sn1 C1 2.109(2) . ?
Sn1 C23 2.114(2) . ?
Sn1 Cl2 2.3399(6) . ?
Sn1 Cl1 2.3467(7) . ?
Sn1A Cl2 1.510(7) . ?
Sn1A Cl1A 2.36(4) . ?
Sn1A C23 2.379(7) . ?
Cl1A C1 1.20(4) . ?
Cl1A C6 2.05(4) . ?
Cl1A Cl2 2.47(4) . ?
P1 O1 1.7007(17) . ?
P1 C11 1.865(3) . ?
P1 C7 1.867(3) . ?
P2 O2 1.7007(17) . ?
P2 C15 1.863(3) . ?
P2 C19 1.871(3) . ?
O1 C2 1.381(3) . ?
O2 C6 1.374(3) . ?
C1 C2 1.401(3) . ?
C1 C6 1.403(3) . ?
C9 C7 1.527(4) . ?
C10 C7 1.533(4) . ?
C11 C14 1.523(4) . ?
C11 C13 1.524(4) . ?
C11 C12 1.544(4) . ?
C15 C17 1.522(4) . ?
C15 C18 1.538(4) . ?
C15 C16 1.538(4) . ?
C19 C21 1.519(4) . ?
C19 C20 1.537(4) . ?
C19 C22 1.538(4) . ?
C23 C24 1.394(3) . ?
C23 C28 1.396(3) . ?
C24 C25 1.394(3) . ?
C25 C26 1.383(4) . ?
C26 C27 1.388(4) . ?
C27 C28 1.395(3) . ?
C2 C3 1.390(3) . ?
C3 C4 1.386(3) . ?
C4 C5 1.386(3) . ?
C5 C6 1.392(3) . ?
C7 C8 1.529(5) . ?
